data_7160429
loop_
_publ_author_name
'Zaytsev, Vladimir P.'
'Simakova, Daria N.'
'Maslova, Viktoria S.'
'Ilyushenkova, Valentina V.'
'Novikov, Roman A.'
'Grigoriev, Mikhail S.'
'Danilov, Roman D.'
'Litvinov, Roman'
'Kolesnik, Irina A.'
'Potkin, Vladimir I.'
'Zubkov, Fedor I.'

_publ_section_title
;
 The IMDAV reaction between 3-(isoxazol-3-yl)allylamines and maleic
 anhydrides: an unusual approach to pyrrolo[3,4-<i>c</i>]pyridine
 derivatives, possessing anti-inflammatory activity.
;
_journal_issue 16
_journal_name_full 'Organic &amp; biomolecular chemistry'
_journal_page_first 3925
_journal_page_last 3936
_journal_paper_doi 10.1039/d5ob00040h
_journal_volume 23
_journal_year 2025
_chemical_formula_sum 'C18 H15 Cl N2 O'
_chemical_formula_weight 310.77
_space_group_crystal_system monoclinic
_space_group_IT_number 14
_space_group_name_Hall '-P 2ybc'
_space_group_name_H-M_alt 'P 1 21/c 1'
_atom_sites_solution_hydrogens mixed
_audit_creation_method SHELXL-2018/3
_audit_update_record
;
2024-04-24 deposited with the CCDC.	2025-03-19 downloaded from the CCDC.
;
_cell_angle_alpha 90
_cell_angle_beta 93.577(6)
_cell_angle_gamma 90
_cell_formula_units_Z 4
_cell_length_a 18.3294(19)
_cell_length_b 14.7101(15)
_cell_length_c 5.7414(5)
_cell_measurement_reflns_used 1351
_cell_measurement_temperature 296(2)
_cell_measurement_theta_max 22.98
_cell_measurement_theta_min 3.34
_cell_volume 1545.0(3)
_computing_structure_refinement 'SHELXL-2018/3 (Sheldrick, 2018)'
_diffrn_ambient_temperature 296(2)
_diffrn_measured_fraction_theta_full 0.995
_diffrn_measured_fraction_theta_max 0.996
_diffrn_measurement_device_type 'Bruker KAPPA APEX II area-detector diffractometer'
_diffrn_radiation_type MoK\a
_diffrn_radiation_wavelength 0.71073
_diffrn_reflns_av_R_equivalents 0.1061
_diffrn_reflns_av_unetI/netI 0.1098
_diffrn_reflns_Laue_measured_fraction_full 0.995
_diffrn_reflns_Laue_measured_fraction_max 0.996
_diffrn_reflns_limit_h_max 23
_diffrn_reflns_limit_h_min -23
_diffrn_reflns_limit_k_max 19
_diffrn_reflns_limit_k_min -19
_diffrn_reflns_limit_l_max 7
_diffrn_reflns_limit_l_min -7
_diffrn_reflns_number 14964
_diffrn_reflns_point_group_measured_fraction_full 0.995
_diffrn_reflns_point_group_measured_fraction_max 0.996
_diffrn_reflns_theta_full 25.242
_diffrn_reflns_theta_max 27.497
_diffrn_reflns_theta_min 4.303
_exptl_absorpt_coefficient_mu 0.250
_exptl_absorpt_correction_T_max 0.993
_exptl_absorpt_correction_T_min 0.770
_exptl_absorpt_correction_type multi-scan
_exptl_absorpt_process_details
;
 SADABS 2016/2: Krause, L., Herbst-Irmer, R., Sheldrick G.M. & Stalke D.,
 J. Appl. Cryst. 48 (2015) 3-10
;
_exptl_crystal_colour colourless
_exptl_crystal_density_diffrn 1.336
_exptl_crystal_description plate
_exptl_crystal_F_000 648
_exptl_crystal_size_max 0.400
_exptl_crystal_size_mid 0.200
_exptl_crystal_size_min 0.030
_refine_diff_density_max 0.168
_refine_diff_density_min -0.337
_refine_diff_density_rms 0.048
_refine_ls_extinction_method none
_refine_ls_goodness_of_fit_ref 0.923
_refine_ls_hydrogen_treatment mixed
_refine_ls_matrix_type full
_refine_ls_number_parameters 202
_refine_ls_number_reflns 3539
_refine_ls_number_restraints 0
_refine_ls_restrained_S_all 0.923
_refine_ls_R_factor_all 0.1804
_refine_ls_R_factor_gt 0.0581
_refine_ls_shift/su_max 0.000
_refine_ls_shift/su_mean 0.000
_refine_ls_structure_factor_coef Fsqd
_refine_ls_weighting_details 'w=1/[\s^2^(Fo^2^)+(0.0721P)^2^] where P=(Fo^2^+2Fc^2^)/3'
_refine_ls_weighting_scheme calc
_refine_ls_wR_factor_gt 0.1228
_refine_ls_wR_factor_ref 0.1679
_reflns_Friedel_coverage 0.000
_reflns_number_gt 1398
_reflns_number_total 3539
_reflns_threshold_expression 'I > 2\s(I)'
_cod_data_source_file d5ob00040h2.cif
_cod_data_source_block Pr37
_cod_depositor_comments 'Adding full bibliography for 7160429--7160433.cif.'
_cod_original_sg_symbol_H-M 'P 21/c'
_cod_database_code 7160429
_shelx_shelxl_version_number 2018/3
_shelx_space_group_comment
;
The symmetry employed for this shelxl refinement is uniquely defined
by the following loop, which should always be used as a source of
symmetry information in preference to the above space-group names.
They are only intended as comments.
;
_shelx_estimated_absorpt_t_min 0.907
_shelx_estimated_absorpt_t_max 0.993

loop_
_space_group_symop_operation_xyz
'x, y, z'
'-x, y+1/2, -z+1/2'
'-x, -y, -z'
'x, -y-1/2, z-1/2'

loop_
_atom_site_label
_atom_site_type_symbol
_atom_site_fract_x
_atom_site_fract_y
_atom_site_fract_z
_atom_site_U_iso_or_equiv
_atom_site_adp_type
_atom_site_occupancy
_atom_site_site_symmetry_order
_atom_site_calc_flag
_atom_site_refinement_flags_posn
_atom_site_refinement_flags_adp
_atom_site_refinement_flags_occupancy
_atom_site_disorder_assembly
_atom_site_disorder_group
Cl1 Cl 0.93785(5) 0.37416(8) -0.1245(2) 0.0829(4) Uani 1 1 d . . . . .
O1 O 0.32713(12) 0.38861(16) 0.8107(3) 0.0567(7) Uani 1 1 d . . . . .
N1 N 0.63144(16) 0.3852(2) 0.1419(5) 0.0522(8) Uani 1 1 d . . . . .
H1 H 0.6110(19) 0.436(2) 0.125(6) 0.063 Uiso 1 1 d . U . . .
N2 N 0.40430(16) 0.3881(2) 0.8310(5) 0.0624(8) Uani 1 1 d . . . . .
C3 C 0.42490(18) 0.3717(2) 0.6208(5) 0.0479(8) Uani 1 1 d . . . . .
C4 C 0.36405(17) 0.3612(2) 0.4591(6) 0.0502(9) Uani 1 1 d . . . . .
H4A H 0.364807 0.348748 0.300453 0.060 Uiso 1 1 calc R U . . .
C5 C 0.30483(18) 0.3729(2) 0.5831(5) 0.0422(8) Uani 1 1 d . . . . .
C11 C 0.60987(18) 0.3405(2) 0.3522(6) 0.0540(9) Uani 1 1 d . . . . .
H11A H 0.637046 0.366459 0.486596 0.065 Uiso 1 1 calc R U . . .
H11B H 0.621959 0.276409 0.345214 0.065 Uiso 1 1 calc R U . . .
C12 C 0.53039(18) 0.3506(2) 0.3811(6) 0.0530(9) Uani 1 1 d . . . . .
H12A H 0.498601 0.344854 0.249239 0.064 Uiso 1 1 calc R U . . .
C13 C 0.50220(18) 0.3673(2) 0.5814(6) 0.0552(9) Uani 1 1 d . . . . .
H13A H 0.534760 0.377071 0.709754 0.066 Uiso 1 1 calc R U . . .
C14 C 0.22619(18) 0.3742(2) 0.5289(5) 0.0428(8) Uani 1 1 d . . . . .
C15 C 0.1791(2) 0.4140(2) 0.6794(6) 0.0503(9) Uani 1 1 d . . . . .
H15A H 0.197631 0.438062 0.820692 0.060 Uiso 1 1 calc R U . . .
C16 C 0.1055(2) 0.4181(3) 0.6217(6) 0.0587(10) Uani 1 1 d . . . . .
H16A H 0.074498 0.445449 0.723182 0.070 Uiso 1 1 calc R U . . .
C17 C 0.0771(2) 0.3818(3) 0.4126(7) 0.0643(10) Uani 1 1 d . . . . .
H17A H 0.027110 0.384328 0.373497 0.077 Uiso 1 1 calc R U . . .
C18 C 0.1231(2) 0.3421(3) 0.2645(6) 0.0628(10) Uani 1 1 d . . . . .
H18A H 0.103916 0.317059 0.125080 0.075 Uiso 1 1 calc R U . . .
C19 C 0.1974(2) 0.3386(2) 0.3180(6) 0.0550(9) Uani 1 1 d . . . . .
H19A H 0.228154 0.312489 0.213791 0.066 Uiso 1 1 calc R U . . .
C21 C 0.70494(17) 0.3835(2) 0.0880(5) 0.0426(8) Uani 1 1 d . . . . .
C22 C 0.72581(19) 0.4288(2) -0.1111(5) 0.0496(9) Uani 1 1 d . . . . .
H22A H 0.691118 0.461446 -0.201664 0.060 Uiso 1 1 calc R U . . .
C23 C 0.7967(2) 0.4258(2) -0.1754(6) 0.0513(9) Uani 1 1 d . . . . .
H23A H 0.809548 0.456120 -0.308844 0.062 Uiso 1 1 calc R U . . .
C24 C 0.84810(18) 0.3784(2) -0.0438(6) 0.0504(8) Uani 1 1 d . . . . .
C25 C 0.82962(19) 0.3338(2) 0.1553(6) 0.0539(9) Uani 1 1 d . . . . .
H25A H 0.865134 0.302706 0.246452 0.065 Uiso 1 1 calc R U . . .
C26 C 0.75796(18) 0.3355(2) 0.2191(5) 0.0496(9) Uani 1 1 d . . . . .
H26A H 0.745332 0.303999 0.351183 0.060 Uiso 1 1 calc R U . . .

loop_
_atom_site_aniso_label
_atom_site_aniso_U_11
_atom_site_aniso_U_22
_atom_site_aniso_U_33
_atom_site_aniso_U_23
_atom_site_aniso_U_13
_atom_site_aniso_U_12
Cl1 0.0599(7) 0.0905(8) 0.1008(9) 0.0047(6) 0.0238(5) -0.0112(6)
O1 0.0559(15) 0.0764(18) 0.0385(13) -0.0075(11) 0.0075(11) 0.0041(13)
N1 0.057(2) 0.0452(18) 0.0551(18) 0.0021(15) 0.0087(14) 0.0050(15)
N2 0.058(2) 0.086(2) 0.0428(17) -0.0041(15) 0.0051(14) 0.0028(18)
C3 0.056(2) 0.044(2) 0.045(2) 0.0016(16) 0.0045(17) 0.0016(18)
C4 0.055(2) 0.054(2) 0.0425(19) 0.0006(16) 0.0096(16) 0.0060(18)
C5 0.056(2) 0.0355(18) 0.0352(17) -0.0004(14) 0.0059(15) -0.0007(17)
C11 0.053(2) 0.060(2) 0.050(2) -0.0030(17) 0.0063(16) 0.0002(18)
C12 0.051(2) 0.061(2) 0.047(2) -0.0027(17) -0.0007(16) 0.0006(18)
C13 0.053(2) 0.060(2) 0.052(2) -0.0055(17) -0.0013(17) -0.002(2)
C14 0.057(2) 0.0358(17) 0.0364(17) 0.0044(14) 0.0092(15) 0.0029(17)
C15 0.056(2) 0.052(2) 0.0431(19) -0.0055(16) 0.0066(17) -0.0048(18)
C16 0.056(3) 0.063(2) 0.058(2) -0.0024(18) 0.0131(18) -0.006(2)
C17 0.053(2) 0.069(3) 0.070(3) 0.006(2) 0.002(2) -0.005(2)
C18 0.073(3) 0.059(2) 0.056(2) -0.0054(19) -0.002(2) -0.013(2)
C19 0.070(3) 0.049(2) 0.047(2) -0.0059(16) 0.0118(18) 0.0006(19)
C21 0.047(2) 0.0315(17) 0.0496(19) -0.0040(15) 0.0038(15) -0.0015(16)
C22 0.063(3) 0.039(2) 0.046(2) 0.0029(15) -0.0004(17) -0.0012(17)
C23 0.070(3) 0.041(2) 0.0439(19) -0.0004(15) 0.0104(18) -0.0102(19)
C24 0.053(2) 0.047(2) 0.053(2) -0.0025(18) 0.0099(17) -0.0061(19)
C25 0.051(2) 0.053(2) 0.058(2) 0.0049(17) 0.0006(18) 0.0036(17)
C26 0.054(2) 0.047(2) 0.0476(19) 0.0063(15) 0.0030(16) -0.0004(17)

loop_
_atom_type_symbol
_atom_type_description
_atom_type_scat_dispersion_real
_atom_type_scat_dispersion_imag
_atom_type_scat_source
C C 0.0033 0.0016 'International Tables Vol C Tables 4.2.6.8 and 6.1.1.4'
H H 0.0000 0.0000 'International Tables Vol C Tables 4.2.6.8 and 6.1.1.4'
N N 0.0061 0.0033 'International Tables Vol C Tables 4.2.6.8 and 6.1.1.4'
O O 0.0106 0.0060 'International Tables Vol C Tables 4.2.6.8 and 6.1.1.4'
Cl Cl 0.1484 0.1585 'International Tables Vol C Tables 4.2.6.8 and 6.1.1.4'

loop_
_geom_angle_atom_site_label_1
_geom_angle_atom_site_label_2
_geom_angle_atom_site_label_3
_geom_angle
_geom_angle_site_symmetry_1
_geom_angle_site_symmetry_3
_geom_angle_publ_flag
C5 O1 N2 108.5(2) . . ?
C21 N1 C11 119.5(3) . . ?
C21 N1 H1 115(2) . . ?
C11 N1 H1 111(2) . . ?
C3 N2 O1 105.6(2) . . ?
N2 C3 C4 111.4(3) . . ?
N2 C3 C13 119.5(3) . . ?
C4 C3 C13 129.1(3) . . ?
C5 C4 C3 105.5(3) . . ?
C5 C4 H4A 127.2 . . ?
C3 C4 H4A 127.2 . . ?
C4 C5 O1 109.0(3) . . ?
C4 C5 C14 135.2(3) . . ?
O1 C5 C14 115.8(2) . . ?
N1 C11 C12 111.6(3) . . ?
N1 C11 H11A 109.3 . . ?
C12 C11 H11A 109.3 . . ?
N1 C11 H11B 109.3 . . ?
C12 C11 H11B 109.3 . . ?
H11A C11 H11B 108.0 . . ?
C13 C12 C11 124.0(3) . . ?
C13 C12 H12A 118.0 . . ?
C11 C12 H12A 118.0 . . ?
C12 C13 C3 125.9(3) . . ?
C12 C13 H13A 117.0 . . ?
C3 C13 H13A 117.0 . . ?
C15 C14 C19 118.9(3) . . ?
C15 C14 C5 121.3(3) . . ?
C19 C14 C5 119.8(3) . . ?
C16 C15 C14 120.6(3) . . ?
C16 C15 H15A 119.7 . . ?
C14 C15 H15A 119.7 . . ?
C15 C16 C17 120.2(3) . . ?
C15 C16 H16A 119.9 . . ?
C17 C16 H16A 119.9 . . ?
C18 C17 C16 119.4(4) . . ?
C18 C17 H17A 120.3 . . ?
C16 C17 H17A 120.3 . . ?
C17 C18 C19 121.2(3) . . ?
C17 C18 H18A 119.4 . . ?
C19 C18 H18A 119.4 . . ?
C18 C19 C14 119.6(3) . . ?
C18 C19 H19A 120.2 . . ?
C14 C19 H19A 120.2 . . ?
C26 C21 C22 118.0(3) . . ?
C26 C21 N1 122.7(3) . . ?
C22 C21 N1 119.3(3) . . ?
C23 C22 C21 121.1(3) . . ?
C23 C22 H22A 119.4 . . ?
C21 C22 H22A 119.4 . . ?
C24 C23 C22 120.1(3) . . ?
C24 C23 H23A 120.0 . . ?
C22 C23 H23A 120.0 . . ?
C23 C24 C25 120.4(3) . . ?
C23 C24 Cl1 120.3(3) . . ?
C25 C24 Cl1 119.3(3) . . ?
C24 C25 C26 119.8(3) . . ?
C24 C25 H25A 120.1 . . ?
C26 C25 H25A 120.1 . . ?
C25 C26 C21 120.6(3) . . ?
C25 C26 H26A 119.7 . . ?
C21 C26 H26A 119.7 . . ?

loop_
_geom_bond_atom_site_label_1
_geom_bond_atom_site_label_2
_geom_bond_distance
_geom_bond_site_symmetry_2
_geom_bond_publ_flag
Cl1 C24 1.738(3) . ?
O1 C5 1.364(3) . ?
O1 N2 1.412(3) . ?
N1 C21 1.401(4) . ?
N1 C11 1.451(4) . ?
N1 H1 0.84(3) . ?
N2 C3 1.310(4) . ?
C3 C4 1.414(4) . ?
C3 C13 1.450(4) . ?
C4 C5 1.346(4) . ?
C4 H4A 0.9300 . ?
C5 C14 1.456(4) . ?
C11 C12 1.484(4) . ?
C11 H11A 0.9700 . ?
C11 H11B 0.9700 . ?
C12 C13 1.313(4) . ?
C12 H12A 0.9300 . ?
C13 H13A 0.9300 . ?
C14 C15 1.388(4) . ?
C14 C19 1.393(4) . ?
C15 C16 1.370(5) . ?
C15 H15A 0.9300 . ?
C16 C17 1.386(5) . ?
C16 H16A 0.9300 . ?
C17 C18 1.365(5) . ?
C17 H17A 0.9300 . ?
C18 C19 1.379(5) . ?
C18 H18A 0.9300 . ?
C19 H19A 0.9300 . ?
C21 C26 1.386(4) . ?
C21 C22 1.396(4) . ?
C22 C23 1.373(5) . ?
C22 H22A 0.9300 . ?
C23 C24 1.362(5) . ?
C23 H23A 0.9300 . ?
C24 C25 1.379(4) . ?
C25 C26 1.386(4) . ?
C25 H25A 0.9300 . ?
C26 H26A 0.9300 . ?

loop_
_geom_hbond_atom_site_label_D
_geom_hbond_atom_site_label_H
_geom_hbond_atom_site_label_A
_geom_hbond_distance_DH
_geom_hbond_distance_HA
_geom_hbond_distance_DA
_geom_hbond_angle_DHA
_geom_hbond_site_symmetry_A
_geom_hbond_publ_flag
N1 H1 N2 0.84(3) 2.62(4) 3.404(4) 157(3) 3_666 yes

loop_
_geom_torsion_atom_site_label_1
_geom_torsion_atom_site_label_2
_geom_torsion_atom_site_label_3
_geom_torsion_atom_site_label_4
_geom_torsion
_geom_torsion_site_symmetry_1
_geom_torsion_site_symmetry_2
_geom_torsion_site_symmetry_3
_geom_torsion_site_symmetry_4
_geom_torsion_publ_flag
C5 O1 N2 C3 -0.6(3) . . . . ?
O1 N2 C3 C4 0.0(4) . . . . ?
O1 N2 C3 C13 179.7(3) . . . . ?
N2 C3 C4 C5 0.5(4) . . . . ?
C13 C3 C4 C5 -179.1(3) . . . . ?
C3 C4 C5 O1 -0.9(4) . . . . ?
C3 C4 C5 C14 177.7(3) . . . . ?
N2 O1 C5 C4 0.9(3) . . . . ?
N2 O1 C5 C14 -177.9(3) . . . . ?
C21 N1 C11 C12 179.2(3) . . . . ?
N1 C11 C12 C13 -139.0(4) . . . . ?
C11 C12 C13 C3 -175.7(3) . . . . ?
N2 C3 C13 C12 179.3(3) . . . . ?
C4 C3 C13 C12 -1.1(6) . . . . ?
C4 C5 C14 C15 -160.7(4) . . . . ?
O1 C5 C14 C15 17.8(4) . . . . ?
C4 C5 C14 C19 16.5(6) . . . . ?
O1 C5 C14 C19 -165.0(3) . . . . ?
C19 C14 C15 C16 0.0(5) . . . . ?
C5 C14 C15 C16 177.3(3) . . . . ?
C14 C15 C16 C17 0.6(5) . . . . ?
C15 C16 C17 C18 -0.2(5) . . . . ?
C16 C17 C18 C19 -0.8(6) . . . . ?
C17 C18 C19 C14 1.4(5) . . . . ?
C15 C14 C19 C18 -1.0(5) . . . . ?
C5 C14 C19 C18 -178.3(3) . . . . ?
C11 N1 C21 C26 4.6(5) . . . . ?
C11 N1 C21 C22 -178.2(3) . . . . ?
C26 C21 C22 C23 0.0(5) . . . . ?
N1 C21 C22 C23 -177.3(3) . . . . ?
C21 C22 C23 C24 -0.2(5) . . . . ?
C22 C23 C24 C25 -0.5(5) . . . . ?
C22 C23 C24 Cl1 179.9(2) . . . . ?
C23 C24 C25 C26 1.4(5) . . . . ?
Cl1 C24 C25 C26 -178.9(3) . . . . ?
C24 C25 C26 C21 -1.7(5) . . . . ?
C22 C21 C26 C25 1.0(5) . . . . ?
N1 C21 C26 C25 178.2(3) . . . . ?
